data_2237745
loop_
_publ_author_name
'Figueira, Jo\~ao'
'Rodrigues, Jo\~ao'
'Valkonen, Arto'

_publ_section_title
;
 <i>cis</i>,<i>cis</i>,<i>cis</i>-(Acetato-\k^2^<i>O</i>,<i>O</i>')bis[1,2-bis(diphenylphosphanyl)ethane-\k^2^<i>P</i>,<i>P</i>']ruthenium(II)
 0.75-trifluoromethanesulfonate 0.25-chloride
;
_journal_coeditor_code ZS2249
_journal_issue 4
_journal_name_full 'Acta Crystallographica Section E'
_journal_page_first m226
_journal_paper_doi 10.1107/S160053681300737X
_journal_volume 69
_journal_year 2013
_chemical_formula_iupac '[Ru (C2 H3 O2) (C26 H24 P2)2] (C F3 O3 S)0.75 Cl0.25'
_chemical_formula_moiety '4(C54 H51 O2 P4 Ru +), 3(C F3 O3 S -), Cl -'
_chemical_formula_sum 'C219 H204 Cl F9 O17 P16 Ru4 S3'
_chemical_formula_weight 4310.25
_chemical_name_systematic
;<i>cis</i>,<i>cis</i>,<i>cis</i>-(Acetato-\k^2^<i>O</i>,<i>O</i>')bis[1,2-bis(diphenylphosphanyl)ethane-\k^2^<i>P</i>,<i>P</i>']ruthenium(II)
0.75-trifluoromethanesulfonate 0.25-chloride
;
_space_group_IT_number 61
_symmetry_cell_setting orthorhombic
_symmetry_space_group_name_Hall '-P 2ac 2ab'
_symmetry_space_group_name_H-M 'P b c a'
_atom_sites_solution_hydrogens geom
_atom_sites_solution_primary direct
_atom_sites_solution_secondary difmap
_audit_creation_method 'WinGX routine CIF_UPDATE'
_cell_angle_alpha 90
_cell_angle_beta 90
_cell_angle_gamma 90
_cell_formula_units_Z 2
_cell_length_a 15.7463(2)
_cell_length_b 21.8914(3)
_cell_length_c 28.6122(4)
_cell_measurement_reflns_used 137403
_cell_measurement_temperature 173(2)
_cell_measurement_theta_max 28.283
_cell_measurement_theta_min 2.91
_cell_volume 9862.9(2)
_computing_cell_refinement 'DENZO-SMN (Otwinowski & Minor, 1997)'
_computing_data_collection 'COLLECT (Bruker, 2004)'
_computing_data_reduction 'DENZO-SMN (Otwinowski & Minor, 1997)'
_computing_molecular_graphics 'ORTEP-3 for Windows (Farrugia, 2012)'
_computing_publication_material 'WinGX (Farrugia, 2012)'
_computing_structure_refinement 'SHELXL97 (Sheldrick, 2008)'
_computing_structure_solution 'SHELXS86 (Sheldrick, 2008)'
_diffrn_ambient_temperature 173(2)
_diffrn_detector_area_resol_mean 9
_diffrn_measured_fraction_theta_full 0.998
_diffrn_measured_fraction_theta_max 0.998
_diffrn_measurement_device '95mm CCD camera on \k-goniostat'
_diffrn_measurement_device_type 'Bruker--Nonius KappaCCD diffractometer with APEXII detector'
_diffrn_measurement_method 'CCD rotation images, thick slices'
_diffrn_radiation_monochromator graphite
_diffrn_radiation_type MoK\a
_diffrn_radiation_wavelength 0.71073
_diffrn_reflns_av_R_equivalents 0.0359
_diffrn_reflns_limit_h_max 18
_diffrn_reflns_limit_h_min -18
_diffrn_reflns_limit_k_max 26
_diffrn_reflns_limit_k_min -25
_diffrn_reflns_limit_l_max 34
_diffrn_reflns_limit_l_min -33
_diffrn_reflns_number 16563
_diffrn_reflns_theta_full 25.00
_diffrn_reflns_theta_max 25.00
_diffrn_reflns_theta_min 2.95
_exptl_absorpt_coefficient_mu 0.549
_exptl_absorpt_correction_T_max 0.9222
_exptl_absorpt_correction_T_min 0.8750
_exptl_absorpt_correction_type multi-scan
_exptl_absorpt_process_details '(DENZO-SMN; Otwinowski & Minor, 1997)'
_exptl_crystal_colour green-yellow
_exptl_crystal_density_diffrn 1.451
_exptl_crystal_density_method 'not measured'
_exptl_crystal_description prism
_exptl_crystal_F_000 4432
_exptl_crystal_size_max 0.25
_exptl_crystal_size_mid 0.20
_exptl_crystal_size_min 0.15
_refine_diff_density_max 0.902
_refine_diff_density_min -1.040
_refine_ls_extinction_method none
_refine_ls_goodness_of_fit_ref 1.125
_refine_ls_hydrogen_treatment constr
_refine_ls_matrix_type full
_refine_ls_number_parameters 626
_refine_ls_number_reflns 8662
_refine_ls_number_restraints 7
_refine_ls_restrained_S_all 1.125
_refine_ls_R_factor_all 0.0774
_refine_ls_R_factor_gt 0.0614
_refine_ls_shift/su_max 0.001
_refine_ls_shift/su_mean 0.000
_refine_ls_structure_factor_coef Fsqd
_refine_ls_weighting_details 'calc w=1/[\s^2^(Fo^2^)+(0.0484P)^2^+43.9750P] where P=(Fo^2^+2Fc^2^)/3'
_refine_ls_weighting_scheme calc
_refine_ls_wR_factor_gt 0.1406
_refine_ls_wR_factor_ref 0.1483
_reflns_number_gt 7095
_reflns_number_total 8662
_reflns_threshold_expression I>2\s(I)
_cod_data_source_file zs2249.cif
_cod_data_source_block I
_cod_database_code 2237745
_cod_database_fobs_code 2237745

loop_
_symmetry_equiv_pos_as_xyz
'x, y, z'
'-x+1/2, -y, z+1/2'
'x+1/2, -y+1/2, -z'
'-x, y+1/2, -z+1/2'
'-x, -y, -z'
'x-1/2, y, -z-1/2'
'-x-1/2, y-1/2, z'
'x, -y-1/2, z-1/2'

loop_
_atom_site_type_symbol
_atom_site_label
_atom_site_fract_x
_atom_site_fract_y
_atom_site_fract_z
_atom_site_U_iso_or_equiv
_atom_site_adp_type
_atom_site_calc_flag
_atom_site_refinement_flags
_atom_site_occupancy
_atom_site_symmetry_multiplicity
_atom_site_disorder_assembly
_atom_site_disorder_group
Ru Ru1 0.24211(2) 0.986017(17) 0.615267(13) 0.02161(12) Uani d . 1 1 . .
P P1 0.21047(8) 1.02120(6) 0.68978(4) 0.0250(3) Uani d . 1 1 . .
P P2 0.38185(8) 0.98385(6) 0.64581(4) 0.0256(3) Uani d . 1 1 . .
P P3 0.23401(8) 1.08350(6) 0.58676(4) 0.0234(3) Uani d . 1 1 . .
P P4 0.10573(8) 0.97601(6) 0.58030(5) 0.0268(3) Uani d . 1 1 . .
O O1 0.2933(2) 0.93092(15) 0.55788(12) 0.0289(8) Uani d . 1 1 . .
O O2 0.2383(2) 0.88552(15) 0.61809(11) 0.0268(8) Uani d . 1 1 . .
C C1 0.1295(3) 1.0776(2) 0.70689(18) 0.0318(12) Uani d . 1 1 . .
C C2 0.0460(4) 1.0689(3) 0.6930(2) 0.0388(13) Uani d . 1 1 . .
H H2 0.0323 1.0349 0.6738 0.047 Uiso calc R 1 1 . .
C C3 -0.0182(4) 1.1088(3) 0.7068(2) 0.0468(16) Uani d . 1 1 . .
H H3 -0.0747 1.1028 0.6962 0.056 Uiso calc R 1 1 . .
C C4 0.0006(5) 1.1572(3) 0.7358(2) 0.0533(18) Uani d . 1 1 . .
H H4 -0.0429 1.1842 0.7458 0.064 Uiso calc R 1 1 . .
C C5 0.0833(5) 1.1659(3) 0.7503(2) 0.0517(17) Uani d . 1 1 . .
H H5 0.0963 1.1989 0.7706 0.062 Uiso calc R 1 1 . .
C C6 0.1477(4) 1.1270(2) 0.73574(19) 0.0400(14) Uani d . 1 1 . .
H H6 0.2045 1.1342 0.7455 0.048 Uiso calc R 1 1 . .
C C7 0.1886(3) 0.9611(2) 0.73337(16) 0.0255(11) Uani d . 1 1 . .
C C8 0.1589(3) 0.9772(2) 0.77776(17) 0.0314(12) Uani d . 1 1 . .
H H8 0.1493 1.0189 0.7850 0.038 Uiso calc R 1 1 . .
C C9 0.1434(3) 0.9330(3) 0.81120(18) 0.0339(12) Uani d . 1 1 . .
H H9 0.1229 0.9445 0.8411 0.041 Uiso calc R 1 1 . .
C C10 0.1576(3) 0.8718(3) 0.80126(18) 0.0351(13) Uani d . 1 1 . .
H H10 0.1457 0.8412 0.8239 0.042 Uiso calc R 1 1 . .
C C11 0.1893(4) 0.8560(2) 0.75789(18) 0.0346(13) Uani d . 1 1 . .
H H11 0.2015 0.8144 0.7512 0.042 Uiso calc R 1 1 . .
C C12 0.2035(3) 0.8997(2) 0.72447(17) 0.0295(11) Uani d . 1 1 . .
H H12 0.2240 0.8877 0.6946 0.035 Uiso calc R 1 1 . .
C C13 0.3081(3) 1.0540(2) 0.71472(17) 0.0297(12) Uani d . 1 1 . .
H H13A 0.3216 1.0932 0.6992 0.036 Uiso calc R 1 1 . .
H H13B 0.3004 1.0618 0.7485 0.036 Uiso calc R 1 1 . .
C C14 0.3806(3) 1.0085(3) 0.70718(17) 0.0329(12) Uani d . 1 1 . .
H H14A 0.3727 0.9726 0.7278 0.039 Uiso calc R 1 1 . .
H H14B 0.4355 1.0279 0.7152 0.039 Uiso calc R 1 1 . .
C C15 0.4262(3) 0.9063(2) 0.64697(19) 0.0315(12) Uani d . 1 1 . .
C C16 0.4122(4) 0.8679(3) 0.6845(2) 0.0433(14) Uani d . 1 1 . .
H H16 0.3824 0.8826 0.7111 0.052 Uiso calc R 1 1 . .
C C17 0.4413(4) 0.8082(3) 0.6836(3) 0.0560(18) Uani d . 1 1 . .
H H17 0.4316 0.7825 0.7098 0.067 Uiso calc R 1 1 . .
C C18 0.4840(4) 0.7855(3) 0.6453(3) 0.0528(18) Uani d . 1 1 . .
H H18 0.5028 0.7442 0.6448 0.063 Uiso calc R 1 1 . .
C C19 0.4992(4) 0.8237(3) 0.6078(3) 0.0502(16) Uani d . 1 1 . .
H H19 0.5291 0.8087 0.5813 0.060 Uiso calc R 1 1 . .
C C20 0.4711(4) 0.8837(2) 0.6086(2) 0.0375(13) Uani d . 1 1 . .
H H20 0.4825 0.9097 0.5827 0.045 Uiso calc R 1 1 . .
C C21 0.4649(3) 1.0279(2) 0.61657(17) 0.0265(11) Uani d . 1 1 . .
C C22 0.5263(4) 1.0605(3) 0.6399(2) 0.0424(14) Uani d . 1 1 . .
H H22 0.5266 1.0610 0.6731 0.051 Uiso calc R 1 1 . .
C C23 0.5880(4) 1.0928(3) 0.6155(3) 0.0597(19) Uani d . 1 1 . .
H H23 0.6311 1.1142 0.6321 0.072 Uiso calc R 1 1 . .
C C24 0.5868(4) 1.0939(3) 0.5674(3) 0.0537(17) Uani d . 1 1 . .
H H24 0.6285 1.1165 0.5507 0.064 Uiso calc R 1 1 . .
C C25 0.5254(4) 1.0622(3) 0.5436(2) 0.0428(15) Uani d . 1 1 . .
H H25 0.5245 1.0630 0.5104 0.051 Uiso calc R 1 1 . .
C C26 0.4646(3) 1.0292(2) 0.56764(18) 0.0316(12) Uani d . 1 1 . .
H H26 0.4224 1.0072 0.5509 0.038 Uiso calc R 1 1 . .
C C27 0.2689(3) 1.0974(2) 0.52628(17) 0.0283(11) Uani d . 1 1 . .
C C28 0.2936(3) 1.0509(2) 0.49636(17) 0.0287(11) Uani d . 1 1 . .
H H28 0.2979 1.0102 0.5077 0.034 Uiso calc R 1 1 . .
C C29 0.3120(4) 1.0635(3) 0.44953(19) 0.0384(13) Uani d . 1 1 . .
H H29 0.3296 1.0315 0.4293 0.046 Uiso calc R 1 1 . .
C C30 0.3045(5) 1.1219(3) 0.4330(2) 0.0507(17) Uani d . 1 1 . .
H H30 0.3157 1.1301 0.4010 0.061 Uiso calc R 1 1 . .
C C31 0.2809(5) 1.1685(3) 0.4622(2) 0.0565(19) Uani d . 1 1 . .
H H31 0.2770 1.2091 0.4505 0.068 Uiso calc R 1 1 . .
C C32 0.2627(4) 1.1568(3) 0.5087(2) 0.0448(15) Uani d . 1 1 . .
H H32 0.2460 1.1892 0.5288 0.054 Uiso calc R 1 1 . .
C C33 0.2783(3) 1.1506(2) 0.61595(16) 0.0230(10) Uani d . 1 1 . .
C C34 0.3646(3) 1.1632(2) 0.6107(2) 0.0330(12) Uani d . 1 1 . .
H H34 0.3982 1.1381 0.5910 0.040 Uiso calc R 1 1 . .
C C35 0.4020(4) 1.2121(2) 0.6338(2) 0.0385(13) Uani d . 1 1 . .
H H35 0.4610 1.2199 0.6304 0.046 Uiso calc R 1 1 . .
C C36 0.3526(4) 1.2493(2) 0.6619(2) 0.0382(13) Uani d . 1 1 . .
H H36 0.3776 1.2828 0.6779 0.046 Uiso calc R 1 1 . .
C C37 0.2670(4) 1.2376(2) 0.6667(2) 0.0376(13) Uani d . 1 1 . .
H H37 0.2333 1.2634 0.6860 0.045 Uiso calc R 1 1 . .
C C38 0.2296(3) 1.1890(2) 0.64379(17) 0.0313(12) Uani d . 1 1 . .
H H38 0.1704 1.1818 0.6471 0.038 Uiso calc R 1 1 . .
C C39 0.1203(3) 1.1014(2) 0.57906(18) 0.0296(11) Uani d . 1 1 . .
H H39A 0.0926 1.1061 0.6099 0.036 Uiso calc R 1 1 . .
H H39B 0.1138 1.1401 0.5616 0.036 Uiso calc R 1 1 . .
C C40 0.0794(3) 1.0492(2) 0.55215(18) 0.0316(12) Uani d . 1 1 . .
H H40A 0.1003 1.0492 0.5195 0.038 Uiso calc R 1 1 . .
H H40B 0.0170 1.0547 0.5515 0.038 Uiso calc R 1 1 . .
C C41 0.0981(3) 0.9187(2) 0.53316(18) 0.0321(12) Uani d . 1 1 . .
C C42 0.1437(3) 0.9273(3) 0.49147(19) 0.0354(13) Uani d . 1 1 . .
H H42 0.1761 0.9635 0.4871 0.042 Uiso calc R 1 1 . .
C C43 0.1415(4) 0.8832(3) 0.4565(2) 0.0426(15) Uani d . 1 1 . .
H H43 0.1719 0.8896 0.4282 0.051 Uiso calc R 1 1 . .
C C44 0.0952(4) 0.8303(3) 0.4626(2) 0.0533(18) Uani d . 1 1 . .
H H44 0.0940 0.8001 0.4387 0.064 Uiso calc R 1 1 . .
C C45 0.0508(5) 0.8214(3) 0.5037(3) 0.0588(19) Uani d . 1 1 . .
H H45 0.0189 0.7850 0.5078 0.071 Uiso calc R 1 1 . .
C C46 0.0521(4) 0.8646(3) 0.5387(2) 0.0468(15) Uani d . 1 1 . .
H H46 0.0215 0.8576 0.5668 0.056 Uiso calc R 1 1 . .
C C47 0.0162(3) 0.9537(3) 0.61700(18) 0.0330(12) Uani d . 1 1 . .
C C48 -0.0656(4) 0.9769(3) 0.6110(2) 0.0489(16) Uani d . 1 1 . .
H H48 -0.0772 1.0049 0.5865 0.059 Uiso calc R 1 1 . .
C C49 -0.1296(4) 0.9587(4) 0.6410(2) 0.065(2) Uani d . 1 1 . .
H H49 -0.1850 0.9752 0.6374 0.077 Uiso calc R 1 1 . .
C C50 -0.1147(4) 0.9174(4) 0.6759(2) 0.0580(19) Uani d . 1 1 . .
H H50 -0.1595 0.9056 0.6962 0.070 Uiso calc R 1 1 . .
C C51 -0.0346(4) 0.8929(3) 0.6816(2) 0.0502(16) Uani d . 1 1 . .
H H51 -0.0243 0.8637 0.7055 0.060 Uiso calc R 1 1 . .
C C52 0.0317(4) 0.9112(3) 0.6520(2) 0.0400(14) Uani d . 1 1 . .
H H52 0.0870 0.8945 0.6559 0.048 Uiso calc R 1 1 . .
C C53 0.2719(3) 0.8818(2) 0.57815(17) 0.0269(11) Uani d . 1 1 . .
C C54 0.2851(4) 0.8208(2) 0.5550(2) 0.0386(13) Uani d . 1 1 . .
H H54A 0.3287 0.8246 0.5307 0.058 Uiso calc PR 0.50 1 . .
H H54B 0.2317 0.8073 0.5408 0.058 Uiso calc PR 0.50 1 . .
H H54C 0.3035 0.7909 0.5783 0.058 Uiso calc PR 0.50 1 . .
H H54D 0.2472 0.7906 0.5692 0.058 Uiso calc PR 0.50 1 . .
H H54E 0.3442 0.8079 0.5591 0.058 Uiso calc PR 0.50 1 . .
H H54F 0.2724 0.8243 0.5215 0.058 Uiso calc PR 0.50 1 . .
S S1 0.71959(16) 0.70092(13) 0.66161(10) 0.0689(7) Uani d PD 0.75 1 A 1
F F1 0.8095(8) 0.7154(5) 0.5899(3) 0.299(12) Uani d PD 0.75 1 A 1
F F2 0.8041(9) 0.7953(3) 0.6335(4) 0.279(10) Uani d PD 0.75 1 A 1
F F3 0.8855(5) 0.7204(6) 0.6522(3) 0.225(6) Uani d PD 0.75 1 A 1
O O3 0.7261(3) 0.6357(2) 0.6583(2) 0.0504(15) Uani d P 0.75 1 A 1
O O4 0.6611(4) 0.7297(4) 0.6355(2) 0.081(2) Uani d P 0.75 1 A 1
O O5 0.7051(7) 0.7148(3) 0.7085(2) 0.103(3) Uani d P 0.75 1 A 1
C C55 0.8117(3) 0.7352(3) 0.6335(2) 0.0689(7) Uani d PD 0.75 1 A 1
Cl Cl1 0.8005(6) 0.7210(6) 0.6672(4) 0.108(4) Uani d P 0.25 1 B 2

loop_
_atom_site_aniso_label
_atom_site_aniso_U_11
_atom_site_aniso_U_22
_atom_site_aniso_U_33
_atom_site_aniso_U_12
_atom_site_aniso_U_13
_atom_site_aniso_U_23
Ru1 0.0256(2) 0.0248(2) 0.0145(2) 0.00014(16) -0.00011(15) -0.00065(16)
P1 0.0301(7) 0.0292(7) 0.0157(6) 0.0006(5) 0.0028(5) -0.0011(5)
P2 0.0269(6) 0.0310(7) 0.0188(6) 0.0010(6) -0.0008(5) -0.0006(5)
P3 0.0282(7) 0.0255(6) 0.0164(6) 0.0016(5) 0.0026(5) -0.0005(5)
P4 0.0275(7) 0.0320(7) 0.0210(7) -0.0015(5) -0.0032(5) -0.0002(6)
O1 0.0340(19) 0.0292(19) 0.0236(19) 0.0007(15) -0.0014(15) -0.0037(15)
O2 0.0330(19) 0.0274(18) 0.0202(18) 0.0001(15) -0.0003(15) -0.0016(14)
C1 0.042(3) 0.032(3) 0.021(3) 0.004(2) 0.013(2) 0.007(2)
C2 0.045(3) 0.042(3) 0.030(3) 0.007(3) 0.010(3) 0.001(3)
C3 0.044(3) 0.052(4) 0.045(4) 0.011(3) 0.019(3) 0.014(3)
C4 0.068(5) 0.044(4) 0.048(4) 0.018(3) 0.030(4) 0.016(3)
C5 0.081(5) 0.032(3) 0.042(4) 0.015(3) 0.012(3) 0.001(3)
C6 0.066(4) 0.029(3) 0.025(3) 0.002(3) 0.011(3) 0.002(2)
C7 0.025(2) 0.033(3) 0.019(2) -0.004(2) -0.003(2) 0.002(2)
C8 0.036(3) 0.036(3) 0.021(3) 0.002(2) 0.004(2) 0.001(2)
C9 0.037(3) 0.044(3) 0.021(3) 0.002(2) 0.005(2) 0.002(2)
C10 0.038(3) 0.045(3) 0.022(3) -0.013(3) -0.003(2) 0.007(2)
C11 0.050(3) 0.032(3) 0.021(3) -0.007(3) -0.004(2) 0.001(2)
C12 0.038(3) 0.038(3) 0.012(2) -0.003(2) 0.001(2) -0.002(2)
C13 0.041(3) 0.034(3) 0.014(2) -0.006(2) 0.000(2) -0.003(2)
C14 0.033(3) 0.047(3) 0.019(3) -0.006(2) -0.003(2) -0.001(2)
C15 0.027(3) 0.032(3) 0.035(3) -0.002(2) -0.006(2) 0.005(2)
C16 0.038(3) 0.044(3) 0.048(4) 0.001(3) 0.001(3) 0.010(3)
C17 0.048(4) 0.045(4) 0.075(5) -0.001(3) -0.005(4) 0.025(4)
C18 0.045(4) 0.026(3) 0.087(5) 0.001(3) -0.017(4) 0.005(3)
C19 0.048(4) 0.039(3) 0.063(4) 0.006(3) -0.005(3) -0.012(3)
C20 0.046(3) 0.030(3) 0.037(3) 0.003(3) -0.002(3) 0.002(2)
C21 0.026(3) 0.027(3) 0.026(3) 0.005(2) 0.001(2) 0.000(2)
C22 0.037(3) 0.056(4) 0.034(3) -0.007(3) -0.006(3) 0.010(3)
C23 0.041(4) 0.080(5) 0.058(5) -0.025(3) -0.008(3) 0.017(4)
C24 0.042(4) 0.057(4) 0.062(5) -0.009(3) 0.015(3) 0.019(4)
C25 0.048(4) 0.040(3) 0.040(4) 0.008(3) 0.019(3) 0.006(3)
C26 0.038(3) 0.028(3) 0.029(3) 0.005(2) 0.007(2) -0.004(2)
C27 0.034(3) 0.030(3) 0.021(3) -0.001(2) 0.001(2) -0.001(2)
C28 0.031(3) 0.031(3) 0.024(3) 0.006(2) 0.005(2) -0.003(2)
C29 0.049(3) 0.042(3) 0.024(3) 0.005(3) 0.011(3) -0.005(2)
C30 0.080(5) 0.051(4) 0.021(3) -0.004(3) 0.015(3) 0.006(3)
C31 0.102(6) 0.037(3) 0.030(3) 0.001(4) 0.021(3) 0.005(3)
C32 0.077(4) 0.031(3) 0.027(3) 0.002(3) 0.011(3) 0.002(2)
C33 0.027(2) 0.023(2) 0.019(2) 0.003(2) 0.001(2) 0.001(2)
C34 0.035(3) 0.025(3) 0.039(3) 0.000(2) 0.006(2) -0.005(2)
C35 0.035(3) 0.032(3) 0.048(4) -0.003(2) 0.001(3) -0.004(3)
C36 0.047(3) 0.029(3) 0.039(3) -0.004(3) -0.003(3) -0.008(2)
C37 0.049(4) 0.032(3) 0.032(3) 0.005(3) 0.006(3) -0.012(2)
C38 0.037(3) 0.034(3) 0.023(3) -0.001(2) 0.008(2) 0.002(2)
C39 0.031(3) 0.032(3) 0.026(3) 0.005(2) 0.002(2) 0.001(2)
C40 0.030(3) 0.041(3) 0.024(3) 0.001(2) -0.002(2) 0.002(2)
C41 0.032(3) 0.038(3) 0.027(3) 0.006(2) -0.009(2) -0.007(2)
C42 0.035(3) 0.044(3) 0.027(3) 0.007(2) -0.007(2) -0.003(2)
C43 0.040(3) 0.060(4) 0.028(3) 0.014(3) -0.010(2) -0.011(3)
C44 0.060(4) 0.048(4) 0.052(4) 0.010(3) -0.022(3) -0.020(3)
C45 0.071(5) 0.043(4) 0.062(5) -0.010(3) -0.011(4) -0.009(3)
C46 0.059(4) 0.042(3) 0.039(4) -0.010(3) -0.003(3) -0.001(3)
C47 0.028(3) 0.044(3) 0.028(3) -0.008(2) -0.001(2) -0.002(2)
C48 0.037(3) 0.076(5) 0.034(3) -0.002(3) -0.004(3) 0.011(3)
C49 0.031(3) 0.118(6) 0.044(4) -0.004(4) -0.001(3) 0.011(4)
C50 0.044(4) 0.096(6) 0.034(4) -0.022(4) 0.008(3) 0.004(4)
C51 0.052(4) 0.067(4) 0.031(3) -0.015(3) -0.001(3) 0.007(3)
C52 0.036(3) 0.048(3) 0.036(3) -0.010(3) 0.001(3) 0.003(3)
C53 0.026(3) 0.032(3) 0.022(3) -0.001(2) -0.006(2) -0.001(2)
C54 0.052(4) 0.035(3) 0.029(3) 0.001(3) -0.004(3) -0.007(2)
S1 0.0557(15) 0.0781(17) 0.0728(18) 0.0190(13) -0.0043(12) -0.0238(14)
F1 0.45(2) 0.272(15) 0.179(11) 0.273(17) -0.189(14) -0.138(11)
F2 0.49(3) 0.081(7) 0.270(17) 0.020(11) -0.152(18) -0.030(9)
F3 0.090(7) 0.363(19) 0.223(14) 0.031(9) -0.042(8) -0.043(14)
O3 0.048(3) 0.040(3) 0.064(4) 0.003(3) 0.010(3) -0.023(3)
O4 0.067(4) 0.116(6) 0.059(4) 0.057(4) -0.026(4) -0.017(4)
O5 0.230(10) 0.052(4) 0.027(3) 0.059(5) 0.022(5) -0.010(3)
C55 0.0557(15) 0.0781(17) 0.0728(18) 0.0190(13) -0.0043(12) -0.0238(14)
Cl1 0.063(6) 0.133(9) 0.127(9) -0.010(6) 0.005(6) 0.036(8)

loop_
_atom_type_symbol
_atom_type_description
_atom_type_scat_dispersion_real
_atom_type_scat_dispersion_imag
_atom_type_scat_source
C C 0.0033 0.0016 'International Tables Vol C Tables 4.2.6.8 and 6.1.1.4'
H H 0 0 'International Tables Vol C Tables 4.2.6.8 and 6.1.1.4'
O O 0.0106 0.006 'International Tables Vol C Tables 4.2.6.8 and 6.1.1.4'
F F 0.0171 0.0103 'International Tables Vol C Tables 4.2.6.8 and 6.1.1.4'
P P 0.1023 0.0942 'International Tables Vol C Tables 4.2.6.8 and 6.1.1.4'
S S 0.1246 0.1234 'International Tables Vol C Tables 4.2.6.8 and 6.1.1.4'
Cl Cl 0.1484 0.1585 'International Tables Vol C Tables 4.2.6.8 and 6.1.1.4'
Ru Ru -1.2594 0.8363 'International Tables Vol C Tables 4.2.6.8 and 6.1.1.4'

loop_
_geom_angle_atom_site_label_1
_geom_angle_atom_site_label_2
_geom_angle_atom_site_label_3
_geom_angle
O1 Ru1 O2 59.18(12)
O1 Ru1 P3 105.48(10)
O2 Ru1 P3 160.60(9)
O1 Ru1 P1 161.81(10)
O2 Ru1 P1 106.97(9)
P3 Ru1 P1 90.34(5)
O1 Ru1 P2 85.62(10)
O2 Ru1 P2 89.53(9)
P3 Ru1 P2 101.66(5)
P1 Ru1 P2 82.36(5)
O1 Ru1 P4 88.08(10)
O2 Ru1 P4 84.19(9)
P3 Ru1 P4 83.44(5)
P1 Ru1 P4 102.89(5)
P2 Ru1 P4 172.77(5)
O1 Ru1 C53 29.65(14)
O2 Ru1 C53 29.55(14)
P3 Ru1 C53 133.90(12)
P1 Ru1 C53 135.75(12)
P2 Ru1 C53 87.98(11)
P4 Ru1 C53 84.79(11)
C13 P1 C1 102.4(3)
C13 P1 C7 99.9(2)
C1 P1 C7 99.7(2)
C13 P1 Ru1 107.82(16)
C1 P1 Ru1 127.97(18)
C7 P1 Ru1 115.12(17)
C21 P2 C14 106.9(2)
C21 P2 C15 102.9(2)
C14 P2 C15 105.0(3)
C21 P2 Ru1 119.04(17)
C14 P2 Ru1 109.69(18)
C15 P2 Ru1 112.26(17)
C33 P3 C27 100.5(2)
C33 P3 C39 104.8(2)
C27 P3 C39 98.2(2)
C33 P3 Ru1 124.40(16)
C27 P3 Ru1 118.19(17)
C39 P3 Ru1 107.13(17)
C47 P4 C40 108.1(3)
C47 P4 C41 100.8(2)
C40 P4 C41 104.9(2)
C47 P4 Ru1 118.71(18)
C40 P4 Ru1 107.88(17)
C41 P4 Ru1 115.37(17)
C53 O1 Ru1 91.5(3)
C53 O2 Ru1 91.1(3)
C2 C1 C6 118.2(5)
C2 C1 P1 119.2(4)
C6 C1 P1 122.5(5)
C1 C2 C3 121.4(6)
C1 C2 H2 119.3
C3 C2 H2 119.3
C4 C3 C2 119.8(6)
C4 C3 H3 120.1
C2 C3 H3 120.1
C3 C4 C5 119.4(6)
C3 C4 H4 120.3
C5 C4 H4 120.3
C4 C5 C6 120.9(6)
C4 C5 H5 119.5
C6 C5 H5 119.5
C5 C6 C1 120.3(6)
C5 C6 H6 119.8
C1 C6 H6 119.8
C12 C7 C8 117.8(5)
C12 C7 P1 122.3(4)
C8 C7 P1 119.8(4)
C9 C8 C7 120.8(5)
C9 C8 H8 119.6
C7 C8 H8 119.6
C8 C9 C10 120.4(5)
C8 C9 H9 119.8
C10 C9 H9 119.8
C11 C10 C9 119.0(5)
C11 C10 H10 120.5
C9 C10 H10 120.5
C12 C11 C10 120.7(5)
C12 C11 H11 119.7
C10 C11 H11 119.7
C11 C12 C7 121.4(5)
C11 C12 H12 119.3
C7 C12 H12 119.3
C14 C13 P1 108.3(3)
C14 C13 H13A 110.0
P1 C13 H13A 110.0
C14 C13 H13B 110.0
P1 C13 H13B 110.0
H13A C13 H13B 108.4
C13 C14 P2 109.5(3)
C13 C14 H14A 109.8
P2 C14 H14A 109.8
C13 C14 H14B 109.8
P2 C14 H14B 109.8
H14A C14 H14B 108.2
C16 C15 C20 118.6(5)
C16 C15 P2 121.0(4)
C20 C15 P2 120.3(4)
C15 C16 C17 120.3(6)
C15 C16 H16 119.8
C17 C16 H16 119.8
C18 C17 C16 121.1(6)
C18 C17 H17 119.4
C16 C17 H17 119.4
C17 C18 C19 118.9(6)
C17 C18 H18 120.5
C19 C18 H18 120.5
C18 C19 C20 120.4(6)
C18 C19 H19 119.8
C20 C19 H19 119.8
C19 C20 C15 120.6(6)
C19 C20 H20 119.7
C15 C20 H20 119.7
C22 C21 C26 118.5(5)
C22 C21 P2 123.7(4)
C26 C21 P2 117.8(4)
C21 C22 C23 120.8(6)
C21 C22 H22 119.6
C23 C22 H22 119.6
C24 C23 C22 120.0(6)
C24 C23 H23 120.0
C22 C23 H23 120.0
C25 C24 C23 119.9(6)
C25 C24 H24 120.0
C23 C24 H24 120.0
C24 C25 C26 120.3(6)
C24 C25 H25 119.8
C26 C25 H25 119.8
C25 C26 C21 120.4(5)
C25 C26 H26 119.8
C21 C26 H26 119.8
C28 C27 C32 118.8(5)
C28 C27 P3 122.9(4)
C32 C27 P3 118.1(4)
C27 C28 C29 120.3(5)
C27 C28 H28 119.8
C29 C28 H28 119.8
C30 C29 C28 119.9(5)
C30 C29 H29 120.1
C28 C29 H29 120.1
C29 C30 C31 120.5(5)
C29 C30 H30 119.7
C31 C30 H30 119.7
C30 C31 C32 120.2(6)
C30 C31 H31 119.9
C32 C31 H31 119.9
C31 C32 C27 120.3(5)
C31 C32 H32 119.9
C27 C32 H32 119.9
C38 C33 C34 118.7(5)
C38 C33 P3 122.5(4)
C34 C33 P3 118.8(4)
C35 C34 C33 121.0(5)
C35 C34 H34 119.5
C33 C34 H34 119.5
C36 C35 C34 119.4(5)
C36 C35 H35 120.3
C34 C35 H35 120.3
C37 C36 C35 119.9(5)
C37 C36 H36 120.1
C35 C36 H36 120.1
C36 C37 C38 120.8(5)
C36 C37 H37 119.6
C38 C37 H37 119.6
C37 C38 C33 120.2(5)
C37 C38 H38 119.9
C33 C38 H38 119.9
C40 C39 P3 108.2(3)
C40 C39 H39A 110.1
P3 C39 H39A 110.1
C40 C39 H39B 110.1
P3 C39 H39B 110.1
H39A C39 H39B 108.4
C39 C40 P4 109.7(3)
C39 C40 H40A 109.7
P4 C40 H40A 109.7
C39 C40 H40B 109.7
P4 C40 H40B 109.7
H40A C40 H40B 108.2
C46 C41 C42 118.4(5)
C46 C41 P4 121.7(4)
C42 C41 P4 119.7(4)
C43 C42 C41 120.3(6)
C43 C42 H42 119.8
C41 C42 H42 119.8
C44 C43 C42 120.3(6)
C44 C43 H43 119.8
C42 C43 H43 119.8
C43 C44 C45 119.6(6)
C43 C44 H44 120.2
C45 C44 H44 120.2
C46 C45 C44 121.0(6)
C46 C45 H45 119.5
C44 C45 H45 119.5
C45 C46 C41 120.4(6)
C45 C46 H46 119.8
C41 C46 H46 119.8
C52 C47 C48 119.7(5)
C52 C47 P4 117.3(4)
C48 C47 P4 123.0(4)
C49 C48 C47 119.4(6)
C49 C48 H48 120.3
C47 C48 H48 120.3
C50 C49 C48 121.3(7)
C50 C49 H49 119.3
C48 C49 H49 119.3
C49 C50 C51 120.0(6)
C49 C50 H50 120.0
C51 C50 H50 120.0
C50 C51 C52 119.8(6)
C50 C51 H51 120.1
C52 C51 H51 120.1
C47 C52 C51 119.7(6)
C47 C52 H52 120.1
C51 C52 H52 120.1
O2 C53 O1 118.1(4)
O2 C53 C54 120.9(5)
O1 C53 C54 121.0(5)
O2 C53 Ru1 59.4(2)
O1 C53 Ru1 58.8(2)
C54 C53 Ru1 177.0(4)
C53 C54 H54A 109.5
C53 C54 H54B 109.5
H54A C54 H54B 109.5
C53 C54 H54C 109.5
H54A C54 H54C 109.5
H54B C54 H54C 109.5
C53 C54 H54D 109.5
H54A C54 H54D 141.1
H54B C54 H54D 56.3
H54C C54 H54D 56.3
C53 C54 H54E 109.5
H54A C54 H54E 56.3
H54B C54 H54E 141.1
H54C C54 H54E 56.3
H54D C54 H54E 109.5
C53 C54 H54F 109.5
H54A C54 H54F 56.3
H54B C54 H54F 56.3
H54C C54 H54F 141.1
H54D C54 H54F 109.5
H54E C54 H54F 109.5
O4 S1 O5 108.7(5)
O4 S1 O3 118.6(5)
O5 S1 O3 107.0(4)
O4 S1 C55 96.1(5)
O5 S1 C55 117.8(5)
O3 S1 C55 108.9(3)
F1 C55 F3 108.95(12)
F1 C55 F2 108.94(12)
F3 C55 F2 108.90(12)
F1 C55 S1 105.2(8)
F3 C55 S1 114.9(7)
F2 C55 S1 109.8(8)

loop_
_geom_bond_atom_site_label_1
_geom_bond_atom_site_label_2
_geom_bond_distance
Ru1 O1 2.191(3)
Ru1 O2 2.202(3)
Ru1 P3 2.2881(13)
Ru1 P1 2.3211(13)
Ru1 P2 2.3680(13)
Ru1 P4 2.3791(13)
P1 C13 1.841(5)
P1 C1 1.841(5)
P1 C7 1.844(5)
P2 C21 1.827(5)
P2 C14 1.837(5)
P2 C15 1.837(5)
P3 C33 1.828(5)
P3 C27 1.841(5)
P3 C39 1.846(5)
P4 C47 1.825(5)
P4 C40 1.840(5)
P4 C41 1.846(5)
O1 C53 1.267(6)
O2 C53 1.262(6)
C1 C2 1.386(8)
C1 C6 1.391(8)
C2 C3 1.394(8)
C2 H2 0.9500
C3 C4 1.378(9)
C3 H3 0.9500
C4 C5 1.379(10)
C4 H4 0.9500
C5 C6 1.388(8)
C5 H5 0.9500
C6 H6 0.9500
C7 C12 1.389(7)
C7 C8 1.398(7)
C8 C9 1.383(7)
C8 H8 0.9500
C9 C10 1.387(8)
C9 H9 0.9500
C10 C11 1.382(7)
C10 H10 0.9500
C11 C12 1.371(7)
C11 H11 0.9500
C12 H12 0.9500
C13 C14 1.530(7)
C13 H13A 0.9900
C13 H13B 0.9900
C14 H14A 0.9900
C14 H14B 0.9900
C15 C16 1.381(8)
C15 C20 1.397(8)
C16 C17 1.386(9)
C16 H16 0.9500
C17 C18 1.379(10)
C17 H17 0.9500
C18 C19 1.381(9)
C18 H18 0.9500
C19 C20 1.388(8)
C19 H19 0.9500
C20 H20 0.9500
C21 C22 1.376(8)
C21 C26 1.400(7)
C22 C23 1.390(8)
C22 H22 0.9500
C23 C24 1.377(9)
C23 H23 0.9500
C24 C25 1.372(9)
C24 H24 0.9500
C25 C26 1.383(8)
C25 H25 0.9500
C26 H26 0.9500
C27 C28 1.386(7)
C27 C32 1.397(7)
C28 C29 1.398(7)
C28 H28 0.9500
C29 C30 1.368(8)
C29 H29 0.9500
C30 C31 1.372(8)
C30 H30 0.9500
C31 C32 1.385(8)
C31 H31 0.9500
C32 H32 0.9500
C33 C38 1.390(7)
C33 C34 1.394(7)
C34 C35 1.389(7)
C34 H34 0.9500
C35 C36 1.384(8)
C35 H35 0.9500
C36 C37 1.379(8)
C36 H36 0.9500
C37 C38 1.382(7)
C37 H37 0.9500
C38 H38 0.9500
C39 C40 1.521(7)
C39 H39A 0.9900
C39 H39B 0.9900
C40 H40A 0.9900
C40 H40B 0.9900
C41 C46 1.397(8)
C41 C42 1.405(8)
C42 C43 1.392(8)
C42 H42 0.9500
C43 C44 1.380(9)
C43 H43 0.9500
C44 C45 1.381(10)
C44 H44 0.9500
C45 C46 1.380(9)
C45 H45 0.9500
C46 H46 0.9500
C47 C52 1.389(8)
C47 C48 1.395(8)
C48 C49 1.384(9)
C48 H48 0.9500
C49 C50 1.366(10)
C49 H49 0.9500
C50 C51 1.381(10)
C50 H50 0.9500
C51 C52 1.402(8)
C51 H51 0.9500
C52 H52 0.9500
C53 C54 1.505(7)
C54 H54A 0.9800
C54 H54B 0.9800
C54 H54C 0.9800
C54 H54D 0.9800
C54 H54E 0.9800
C54 H54F 0.9800
S1 O4 1.343(6)
S1 O5 1.394(6)
S1 O3 1.434(6)
S1 C55 1.8204(10)
F1 C55 1.3206(10)
F2 C55 1.3209(10)
F3 C55 1.3207(10)

loop_
_geom_torsion_atom_site_label_1
_geom_torsion_atom_site_label_2
_geom_torsion_atom_site_label_3
_geom_torsion_atom_site_label_4
_geom_torsion
O1 Ru1 P1 C13 71.7(4)
O2 Ru1 P1 C13 109.8(2)
P3 Ru1 P1 C13 -79.07(18)
P2 Ru1 P1 C13 22.64(18)
P4 Ru1 P1 C13 -162.41(18)
C53 Ru1 P1 C13 101.8(2)
O1 Ru1 P1 C1 -165.8(4)
O2 Ru1 P1 C1 -127.7(2)
P3 Ru1 P1 C1 43.4(2)
P2 Ru1 P1 C1 145.1(2)
P4 Ru1 P1 C1 -40.0(2)
C53 Ru1 P1 C1 -135.8(3)
O1 Ru1 P1 C7 -38.7(4)
O2 Ru1 P1 C7 -0.7(2)
P3 Ru1 P1 C7 170.47(17)
P2 Ru1 P1 C7 -87.81(17)
P4 Ru1 P1 C7 87.13(18)
C53 Ru1 P1 C7 -8.7(2)
O1 Ru1 P2 C21 71.3(2)
O2 Ru1 P2 C21 130.4(2)
P3 Ru1 P2 C21 -33.60(19)
P1 Ru1 P2 C21 -122.36(19)
C53 Ru1 P2 C21 100.9(2)
O1 Ru1 P2 C14 -165.2(2)
O2 Ru1 P2 C14 -106.1(2)
P3 Ru1 P2 C14 89.9(2)
P1 Ru1 P2 C14 1.1(2)
C53 Ru1 P2 C14 -135.6(2)
O1 Ru1 P2 C15 -48.9(2)
O2 Ru1 P2 C15 10.2(2)
P3 Ru1 P2 C15 -153.83(19)
P1 Ru1 P2 C15 117.4(2)
C53 Ru1 P2 C15 -19.3(2)
O1 Ru1 P3 C33 -128.3(2)
O2 Ru1 P3 C33 -163.8(3)
P1 Ru1 P3 C33 42.56(19)
P2 Ru1 P3 C33 -39.7(2)
P4 Ru1 P3 C33 145.49(19)
C53 Ru1 P3 C33 -138.3(2)
O1 Ru1 P3 C27 -0.1(2)
O2 Ru1 P3 C27 -35.6(4)
P1 Ru1 P3 C27 170.76(19)
P2 Ru1 P3 C27 88.49(19)
P4 Ru1 P3 C27 -86.31(19)
C53 Ru1 P3 C27 -10.1(3)
O1 Ru1 P3 C39 109.4(2)
O2 Ru1 P3 C39 73.9(3)
P1 Ru1 P3 C39 -79.72(18)
P2 Ru1 P3 C39 -161.99(18)
P4 Ru1 P3 C39 23.22(18)
C53 Ru1 P3 C39 99.5(2)
O1 Ru1 P4 C47 131.8(2)
O2 Ru1 P4 C47 72.6(2)
P3 Ru1 P4 C47 -122.4(2)
P1 Ru1 P4 C47 -33.6(2)
C53 Ru1 P4 C47 102.2(2)
O1 Ru1 P4 C40 -104.9(2)
O2 Ru1 P4 C40 -164.1(2)
P3 Ru1 P4 C40 0.93(18)
P1 Ru1 P4 C40 89.78(19)
C53 Ru1 P4 C40 -134.4(2)
O1 Ru1 P4 C41 12.0(2)
O2 Ru1 P4 C41 -47.2(2)
P3 Ru1 P4 C41 117.8(2)
P1 Ru1 P4 C41 -153.4(2)
C53 Ru1 P4 C41 -17.5(2)
O2 Ru1 O1 C53 1.5(3)
P3 Ru1 O1 C53 -165.5(3)
P1 Ru1 O1 C53 44.9(5)
P2 Ru1 O1 C53 93.6(3)
P4 Ru1 O1 C53 -82.8(3)
O1 Ru1 O2 C53 -1.6(3)
P3 Ru1 O2 C53 39.1(4)
P1 Ru1 O2 C53 -168.6(3)
P2 Ru1 O2 C53 -86.7(3)
P4 Ru1 O2 C53 89.7(3)
C13 P1 C1 C2 178.6(4)
C7 P1 C1 C2 -79.0(4)
Ru1 P1 C1 C2 53.9(5)
C13 P1 C1 C6 -5.5(5)
C7 P1 C1 C6 97.0(4)
Ru1 P1 C1 C6 -130.1(4)
C6 C1 C2 C3 1.1(8)
P1 C1 C2 C3 177.2(4)
C1 C2 C3 C4 -1.9(9)
C2 C3 C4 C5 1.0(9)
C3 C4 C5 C6 0.6(9)
C4 C5 C6 C1 -1.4(9)
C2 C1 C6 C5 0.6(8)
P1 C1 C6 C5 -175.4(4)
C13 P1 C7 C12 -105.0(4)
C1 P1 C7 C12 150.5(4)
Ru1 P1 C7 C12 10.1(5)
C13 P1 C7 C8 72.6(4)
C1 P1 C7 C8 -31.9(5)
Ru1 P1 C7 C8 -172.3(3)
C12 C7 C8 C9 -1.3(8)
P1 C7 C8 C9 -179.0(4)
C7 C8 C9 C10 0.4(8)
C8 C9 C10 C11 1.5(8)
C9 C10 C11 C12 -2.5(8)
C10 C11 C12 C7 1.6(8)
C8 C7 C12 C11 0.3(8)
P1 C7 C12 C11 177.9(4)
C1 P1 C13 C14 174.7(3)
C7 P1 C13 C14 72.3(4)
Ru1 P1 C13 C14 -48.2(4)
P1 C13 C14 P2 49.5(4)
C21 P2 C14 C13 100.1(4)
C15 P2 C14 C13 -151.1(4)
Ru1 P2 C14 C13 -30.3(4)
C21 P2 C15 C16 144.0(5)
C14 P2 C15 C16 32.3(5)
Ru1 P2 C15 C16 -86.8(5)
C21 P2 C15 C20 -39.5(5)
C14 P2 C15 C20 -151.2(4)
Ru1 P2 C15 C20 89.7(4)
C20 C15 C16 C17 -0.8(9)
P2 C15 C16 C17 175.7(5)
C15 C16 C17 C18 -0.6(10)
C16 C17 C18 C19 1.3(10)
C17 C18 C19 C20 -0.6(9)
C18 C19 C20 C15 -0.8(9)
C16 C15 C20 C19 1.4(8)
P2 C15 C20 C19 -175.1(5)
C14 P2 C21 C22 14.6(5)
C15 P2 C21 C22 -95.7(5)
Ru1 P2 C21 C22 139.5(4)
C14 P2 C21 C26 -164.1(4)
C15 P2 C21 C26 85.6(4)
Ru1 P2 C21 C26 -39.3(4)
C26 C21 C22 C23 -1.6(9)
P2 C21 C22 C23 179.7(5)
C21 C22 C23 C24 1.8(11)
C22 C23 C24 C25 -0.9(11)
C23 C24 C25 C26 -0.1(10)
C24 C25 C26 C21 0.3(8)
C22 C21 C26 C25 0.6(8)
P2 C21 C26 C25 179.3(4)
C33 P3 C27 C28 143.8(4)
C39 P3 C27 C28 -109.4(5)
Ru1 P3 C27 C28 5.1(5)
C33 P3 C27 C32 -42.2(5)
C39 P3 C27 C32 64.5(5)
Ru1 P3 C27 C32 179.0(4)
C32 C27 C28 C29 0.2(8)
P3 C27 C28 C29 174.1(4)
C27 C28 C29 C30 -0.9(9)
C28 C29 C30 C31 1.5(10)
C29 C30 C31 C32 -1.3(12)
C30 C31 C32 C27 0.5(11)
C28 C27 C32 C31 0.0(9)
P3 C27 C32 C31 -174.2(5)
C27 P3 C33 C38 127.6(4)
C39 P3 C33 C38 26.1(5)
Ru1 P3 C33 C38 -97.2(4)
C27 P3 C33 C34 -53.4(4)
C39 P3 C33 C34 -154.9(4)
Ru1 P3 C33 C34 81.8(4)
C38 C33 C34 C35 2.0(8)
P3 C33 C34 C35 -177.1(4)
C33 C34 C35 C36 -1.0(9)
C34 C35 C36 C37 -0.1(9)
C35 C36 C37 C38 0.2(9)
C36 C37 C38 C33 0.8(8)
C34 C33 C38 C37 -1.8(8)
P3 C33 C38 C37 177.2(4)
C33 P3 C39 C40 176.6(3)
C27 P3 C39 C40 73.3(4)
Ru1 P3 C39 C40 -49.6(4)
P3 C39 C40 P4 51.2(4)
C47 P4 C40 C39 98.5(4)
C41 P4 C40 C39 -154.5(4)
Ru1 P4 C40 C39 -31.0(4)
C47 P4 C41 C46 -18.4(5)
C40 P4 C41 C46 -130.7(5)
Ru1 P4 C41 C46 110.8(5)
C47 P4 C41 C42 165.6(4)
C40 P4 C41 C42 53.3(5)
Ru1 P4 C41 C42 -65.2(4)
C46 C41 C42 C43 1.0(8)
P4 C41 C42 C43 177.2(4)
C41 C42 C43 C44 -0.7(8)
C42 C43 C44 C45 0.3(9)
C43 C44 C45 C46 -0.2(10)
C44 C45 C46 C41 0.5(10)
C42 C41 C46 C45 -0.9(9)
P4 C41 C46 C45 -177.0(5)
C40 P4 C47 C52 -160.4(4)
C41 P4 C47 C52 89.8(5)
Ru1 P4 C47 C52 -37.2(5)
C40 P4 C47 C48 20.1(6)
C41 P4 C47 C48 -89.6(5)
Ru1 P4 C47 C48 143.3(5)
C52 C47 C48 C49 2.1(10)
P4 C47 C48 C49 -178.4(5)
C47 C48 C49 C50 -1.4(11)
C48 C49 C50 C51 -0.2(12)
C49 C50 C51 C52 1.0(11)
C48 C47 C52 C51 -1.3(9)
P4 C47 C52 C51 179.2(5)
C50 C51 C52 C47 -0.2(9)
Ru1 O2 C53 O1 2.6(4)
Ru1 O2 C53 C54 -176.5(4)
Ru1 O1 C53 O2 -2.6(4)
Ru1 O1 C53 C54 176.5(4)
O1 Ru1 C53 O2 177.3(5)
P3 Ru1 C53 O2 -163.1(2)
P1 Ru1 C53 O2 15.7(3)
P2 Ru1 C53 O2 92.6(3)
P4 Ru1 C53 O2 -87.4(3)
O2 Ru1 C53 O1 -177.3(5)
P3 Ru1 C53 O1 19.6(3)
P1 Ru1 C53 O1 -161.6(2)
P2 Ru1 C53 O1 -84.7(3)
P4 Ru1 C53 O1 95.3(3)
O4 S1 C55 F1 -64.2(5)
O5 S1 C55 F1 -179.1(5)
O3 S1 C55 F1 58.9(5)
O4 S1 C55 F3 176.0(6)
O5 S1 C55 F3 61.1(6)
O3 S1 C55 F3 -60.9(6)
O4 S1 C55 F2 52.9(6)
O5 S1 C55 F2 -62.1(6)
O3 S1 C55 F2 176.0(5)
